data_4071787
loop_
_publ_author_name
'Adams, Richard D.'
'Trufan, Eszter'

_publ_section_title
;
 Diruthenium&#x2212;Tin Complexes from the Reaction of Ph2SnH2with
 Ru(CO)5and Their Reactions with Bis(tri-tert-butylphosphine)platinum
;
_journal_issue 16
_journal_name_full Organometallics
_journal_page_first 4108
_journal_paper_doi 10.1021/om800385w
_journal_volume 27
_journal_year 2008
_chemical_formula_sum 'C20 H10 O8 Ru2 Sn'
_chemical_formula_weight 699.11
_chemical_name_systematic
; 
 ? 
;
_space_group_IT_number 2
_symmetry_cell_setting triclinic
_symmetry_space_group_name_Hall '-P 1'
_symmetry_space_group_name_H-M 'P -1'
_atom_sites_solution_hydrogens geom
_atom_sites_solution_primary direct
_atom_sites_solution_secondary difmap
_audit_creation_method SHELXL-97
_cell_angle_alpha 87.3770(10)
_cell_angle_beta 75.2610(10)
_cell_angle_gamma 72.5440(10)
_cell_formula_units_Z 2
_cell_length_a 8.2765(4)
_cell_length_b 9.3170(5)
_cell_length_c 16.1426(9)
_cell_measurement_reflns_used 6560
_cell_measurement_temperature 293(2)
_cell_measurement_theta_max 28.22
_cell_measurement_theta_min 2.60
_cell_volume 1147.76(11)
_computing_cell_refinement 'SAINT+  V6.45 (Bruker, 2003)'
_computing_data_collection 'SMART V5.632 (Bruker, 2005)'
_computing_data_reduction 'SAINT+  V6.45'
_computing_molecular_graphics 'SHELXTL V6.1 (Sheldrick, 2000)'
_computing_publication_material 'SHELXTL V6.1'
_computing_structure_refinement 'SHELXL-97 (Sheldrick, 1997)'
_computing_structure_solution 'SHELXS-97 (Sheldrick, 1990)'
_diffrn_ambient_temperature 293(2)
_diffrn_measured_fraction_theta_full 0.979
_diffrn_measured_fraction_theta_max 0.979
_diffrn_measurement_device_type 'Bruker SMART APEX CCD diffractometer'
_diffrn_measurement_method 'omega scans'
_diffrn_radiation_monochromator graphite
_diffrn_radiation_source 'fine-focus sealed tube'
_diffrn_radiation_type MoK\a
_diffrn_radiation_wavelength 0.71073
_diffrn_reflns_av_R_equivalents 0.0181
_diffrn_reflns_av_sigmaI/netI 0.0260
_diffrn_reflns_limit_h_max 11
_diffrn_reflns_limit_h_min -11
_diffrn_reflns_limit_k_max 12
_diffrn_reflns_limit_k_min -12
_diffrn_reflns_limit_l_max 21
_diffrn_reflns_limit_l_min -21
_diffrn_reflns_number 11640
_diffrn_reflns_theta_full 28.28
_diffrn_reflns_theta_max 28.28
_diffrn_reflns_theta_min 2.29
_diffrn_standards_decay_% <1
_exptl_absorpt_coefficient_mu 2.420
_exptl_absorpt_correction_T_max 1.000
_exptl_absorpt_correction_T_min 0.773
_exptl_absorpt_correction_type multi-scan
_exptl_absorpt_process_details '(SADABS, Bruker, 1997)'
_exptl_crystal_colour orange
_exptl_crystal_density_diffrn 2.023
_exptl_crystal_density_method 'not measured'
_exptl_crystal_description plate
_exptl_crystal_F_000 664
_exptl_crystal_size_max 0.1
_exptl_crystal_size_mid 0.06
_exptl_crystal_size_min 0.02
_refine_diff_density_max 0.729
_refine_diff_density_min -0.663
_refine_diff_density_rms 0.117
_refine_ls_extinction_method none
_refine_ls_goodness_of_fit_ref 1.207
_refine_ls_hydrogen_treatment constr
_refine_ls_matrix_type full
_refine_ls_number_parameters 280
_refine_ls_number_reflns 5561
_refine_ls_number_restraints 0
_refine_ls_restrained_S_all 1.207
_refine_ls_R_factor_all 0.0344
_refine_ls_R_factor_gt 0.0276
_refine_ls_shift/su_max 0.001
_refine_ls_shift/su_mean 0.000
_refine_ls_structure_factor_coef Fsqd
_refine_ls_weighting_details 'calc w=1/[\s^2^(Fo^2^)+(0.0214P)^2^+2.9756P] where P=(Fo^2^+2Fc^2^)/3'
_refine_ls_weighting_scheme calc
_refine_ls_wR_factor_gt 0.0875
_refine_ls_wR_factor_ref 0.0909
_reflns_number_gt 4796
_reflns_number_total 5561
_reflns_threshold_expression >2sigma(I)
_cod_data_source_file om800385w-file002.cif
_cod_data_source_block p-1
_cod_depositor_comments
;
The following automatic conversions were performed:

'_symmetry_cell_setting' value 'Triclinic' changed to 'triclinic'
according to /home/saulius/struct/CIF-dictionaries/cif_core.dic
dictionary named 'cif_core.dic' version 2.4.1 from
2010-06-29.

'_exptl_absorpt_correction_type' value 'Multi-scan'
changed to 'multi-scan' according to
/home/saulius/struct/CIF-dictionaries/cif_core.dic dictionary named
'cif_core.dic' version 2.4.1 from 2010-06-29.

Automatic conversion script
Id: cif_fix_values 1715 2011-07-08 13:25:40Z adriana 

The following automatic conversions were performed:

'_refine_ls_hydrogen_treatment' value 'constr.' was replaced with the
value 'constr' as specified in the replacement file
'src/cod-tools/trunk/data/replacement-values/replacement_values.lst'.

Automatic conversion script
Id: cif_fix_values 5376 2017-05-30 11:51:03Z andrius 
;
_cod_original_cell_volume 1147.76(10)
_cod_original_sg_symbol_H-M P-1
_cod_database_code 4071787

loop_
_symmetry_equiv_pos_as_xyz
'x, y, z'
'-x, -y, -z'

loop_
_atom_site_label
_atom_site_type_symbol
_atom_site_fract_x
_atom_site_fract_y
_atom_site_fract_z
_atom_site_U_iso_or_equiv
_atom_site_adp_type
_atom_site_occupancy
_atom_site_symmetry_multiplicity
_atom_site_calc_flag
_atom_site_refinement_flags
Ru1 Ru 0.11197(5) 0.63807(5) 0.64892(2) 0.04442(11) Uani 1 1 d .
Ru2 Ru 0.25744(5) 0.89863(5) 0.64253(2) 0.04428(11) Uani 1 1 d .
Sn1 Sn 0.19988(4) 0.73236(4) 0.77944(2) 0.04197(9) Uani 1 1 d .
O11 O 0.4831(6) 0.4207(6) 0.5897(3) 0.0822(14) Uani 1 1 d .
O12 O 0.0507(8) 0.6774(7) 0.4671(3) 0.1014(18) Uani 1 1 d .
O13 O 0.0093(8) 0.3648(6) 0.7241(4) 0.1003(18) Uani 1 1 d .
O14 O -0.2586(6) 0.8403(5) 0.7317(3) 0.0791(13) Uani 1 1 d .
O21 O 0.6304(6) 0.6816(6) 0.5935(4) 0.0931(16) Uani 1 1 d .
O22 O 0.2632(8) 0.9746(7) 0.4546(3) 0.1067(19) Uani 1 1 d .
O23 O 0.3897(7) 1.1243(6) 0.7150(4) 0.0940(16) Uani 1 1 d .
O24 O -0.1212(6) 1.1053(5) 0.6958(3) 0.0756(12) Uani 1 1 d .
C11 C 0.3493(8) 0.5044(7) 0.6110(4) 0.0560(13) Uani 1 1 d .
C12 C 0.0770(9) 0.6642(7) 0.5321(4) 0.0648(15) Uani 1 1 d .
C13 C 0.0447(8) 0.4686(7) 0.6964(4) 0.0653(15) Uani 1 1 d .
C14 C -0.1208(7) 0.7688(7) 0.7008(4) 0.0575(13) Uani 1 1 d .
C21 C 0.4920(8) 0.7583(7) 0.6123(4) 0.0620(14) Uani 1 1 d .
C22 C 0.2611(9) 0.9444(7) 0.5228(4) 0.0652(15) Uani 1 1 d .
C23 C 0.3389(8) 1.0400(7) 0.6884(4) 0.0621(14) Uani 1 1 d .
C24 C 0.0165(8) 1.0273(6) 0.6779(4) 0.0552(13) Uani 1 1 d .
C25 C 0.4146(6) 0.5876(6) 0.8240(3) 0.0485(11) Uani 1 1 d .
C26 C 0.5094(8) 0.6473(8) 0.8642(4) 0.0666(16) Uani 1 1 d .
H26 H 0.4856 0.7511 0.8691 0.080 Uiso 1 1 calc R
C27 C 0.6424(9) 0.5509(11) 0.8979(5) 0.088(2) Uani 1 1 d .
H27 H 0.7065 0.5910 0.9250 0.105 Uiso 1 1 calc R
C28 C 0.6769(9) 0.3993(11) 0.8907(5) 0.090(2) Uani 1 1 d .
H28 H 0.7647 0.3360 0.9132 0.108 Uiso 1 1 calc R
C29 C 0.5856(10) 0.3396(9) 0.8514(5) 0.086(2) Uani 1 1 d .
H29 H 0.6104 0.2356 0.8471 0.103 Uiso 1 1 calc R
C30 C 0.4547(8) 0.4325(7) 0.8173(4) 0.0636(15) Uani 1 1 d .
H30 H 0.3932 0.3902 0.7897 0.076 Uiso 1 1 calc R
C31 C 0.0021(7) 0.8107(6) 0.8967(3) 0.0485(11) Uani 1 1 d .
C32 C -0.1240(10) 0.9484(8) 0.9074(4) 0.085(2) Uani 1 1 d .
H32 H -0.1229 1.0158 0.8631 0.102 Uiso 1 1 calc R
C33 C -0.2522(11) 0.9877(10) 0.9833(5) 0.104(3) Uani 1 1 d .
H33 H -0.3389 1.0799 0.9887 0.125 Uiso 1 1 calc R
C34 C -0.2538(9) 0.8944(10) 1.0497(4) 0.086(2) Uani 1 1 d .
H34 H -0.3400 0.9227 1.1007 0.104 Uiso 1 1 calc R
C35 C -0.1284(10) 0.7585(9) 1.0416(4) 0.082(2) Uani 1 1 d .
H35 H -0.1285 0.6936 1.0871 0.099 Uiso 1 1 calc R
C36 C -0.0005(8) 0.7173(8) 0.9652(4) 0.0657(15) Uani 1 1 d .
H36 H 0.0851 0.6246 0.9602 0.079 Uiso 1 1 calc R

loop_
_atom_site_aniso_label
_atom_site_aniso_U_11
_atom_site_aniso_U_22
_atom_site_aniso_U_33
_atom_site_aniso_U_23
_atom_site_aniso_U_13
_atom_site_aniso_U_12
Ru1 0.0518(2) 0.0444(2) 0.0418(2) 0.00092(16) -0.01432(16) -0.01919(18)
Ru2 0.0504(2) 0.0428(2) 0.0426(2) 0.00511(16) -0.01277(16) -0.01796(17)
Sn1 0.04782(18) 0.03907(18) 0.03821(16) 0.00229(13) -0.01392(13) -0.00938(14)
O11 0.069(3) 0.073(3) 0.084(3) -0.007(3) 0.000(2) -0.006(2)
O12 0.143(5) 0.121(5) 0.061(3) 0.011(3) -0.053(3) -0.047(4)
O13 0.113(4) 0.066(3) 0.114(4) 0.009(3) 0.005(3) -0.045(3)
O14 0.051(2) 0.076(3) 0.104(4) -0.001(3) -0.014(2) -0.014(2)
O21 0.050(3) 0.092(4) 0.129(5) -0.026(3) -0.012(3) -0.015(3)
O22 0.139(5) 0.129(5) 0.054(3) 0.028(3) -0.027(3) -0.044(4)
O23 0.102(4) 0.079(3) 0.118(4) -0.019(3) -0.036(3) -0.041(3)
O24 0.064(3) 0.060(3) 0.094(3) 0.007(2) -0.020(2) -0.006(2)
C11 0.064(3) 0.052(3) 0.050(3) -0.003(2) -0.008(3) -0.020(3)
C12 0.080(4) 0.068(4) 0.056(3) 0.003(3) -0.025(3) -0.031(3)
C13 0.071(4) 0.048(3) 0.073(4) -0.002(3) -0.003(3) -0.025(3)
C14 0.051(3) 0.064(4) 0.065(3) 0.012(3) -0.020(3) -0.025(3)
C21 0.059(3) 0.065(4) 0.069(4) -0.005(3) -0.013(3) -0.029(3)
C22 0.081(4) 0.069(4) 0.050(3) 0.011(3) -0.016(3) -0.032(3)
C23 0.067(4) 0.053(3) 0.071(4) -0.001(3) -0.019(3) -0.022(3)
C24 0.062(3) 0.051(3) 0.056(3) 0.013(2) -0.019(3) -0.021(3)
C25 0.046(3) 0.055(3) 0.040(2) 0.003(2) -0.010(2) -0.009(2)
C26 0.064(4) 0.078(4) 0.061(3) -0.002(3) -0.023(3) -0.019(3)
C27 0.063(4) 0.135(8) 0.072(4) 0.001(5) -0.030(3) -0.028(5)
C28 0.059(4) 0.113(7) 0.076(5) 0.017(5) -0.022(3) 0.006(4)
C29 0.080(5) 0.069(5) 0.089(5) 0.017(4) -0.024(4) 0.007(4)
C30 0.068(4) 0.049(3) 0.066(4) 0.004(3) -0.022(3) -0.003(3)
C31 0.050(3) 0.053(3) 0.040(2) 0.000(2) -0.015(2) -0.009(2)
C32 0.095(5) 0.077(5) 0.049(3) 0.011(3) -0.004(3) 0.015(4)
C33 0.100(6) 0.095(6) 0.063(4) 0.000(4) 0.004(4) 0.029(5)
C34 0.071(4) 0.117(7) 0.050(4) -0.002(4) 0.004(3) -0.012(4)
C35 0.089(5) 0.096(6) 0.049(3) 0.016(3) -0.005(3) -0.020(4)
C36 0.066(4) 0.068(4) 0.055(3) 0.012(3) -0.012(3) -0.012(3)

loop_
_atom_type_symbol
_atom_type_description
_atom_type_scat_dispersion_real
_atom_type_scat_dispersion_imag
_atom_type_scat_source
C C 0.0033 0.0016 'International Tables Vol C Tables 4.2.6.8 and 6.1.1.4'
H H 0.0000 0.0000 'International Tables Vol C Tables 4.2.6.8 and 6.1.1.4'
O O 0.0106 0.0060 'International Tables Vol C Tables 4.2.6.8 and 6.1.1.4'
Ru Ru -1.2594 0.8363 'International Tables Vol C Tables 4.2.6.8 and 6.1.1.4'
Sn Sn -0.6537 1.4246 'International Tables Vol C Tables 4.2.6.8 and 6.1.1.4'

loop_
_geom_angle_atom_site_label_1
_geom_angle_atom_site_label_2
_geom_angle_atom_site_label_3
_geom_angle
C13 Ru1 C14 90.2(3)
C13 Ru1 C11 87.6(3)
C14 Ru1 C11 173.0(2)
C13 Ru1 C12 109.0(3)
C14 Ru1 C12 93.1(3)
C11 Ru1 C12 93.9(3)
C13 Ru1 Sn1 100.8(2)
C14 Ru1 Sn1 84.82(17)
C11 Ru1 Sn1 89.04(17)
C12 Ru1 Sn1 150.12(18)
C13 Ru1 Ru2 156.4(2)
C14 Ru1 Ru2 90.18(17)
C11 Ru1 Ru2 89.17(17)
C12 Ru1 Ru2 94.52(18)
Sn1 Ru1 Ru2 55.758(13)
C23 Ru2 C21 91.0(3)
C23 Ru2 C24 91.4(3)
C21 Ru2 C24 175.7(2)
C23 Ru2 C22 108.5(3)
C21 Ru2 C22 92.6(3)
C24 Ru2 C22 90.1(3)
C23 Ru2 Sn1 99.71(19)
C21 Ru2 Sn1 86.02(19)
C24 Ru2 Sn1 90.01(15)
C22 Ru2 Sn1 151.77(19)
C23 Ru2 Ru1 155.22(19)
C21 Ru2 Ru1 89.10(17)
C24 Ru2 Ru1 87.23(16)
C22 Ru2 Ru1 96.24(19)
Sn1 Ru2 Ru1 55.571(13)
C25 Sn1 C31 102.71(18)
C25 Sn1 Ru1 119.13(14)
C31 Sn1 Ru1 119.13(13)
C25 Sn1 Ru2 120.70(13)
C31 Sn1 Ru2 124.87(14)
Ru1 Sn1 Ru2 68.671(14)
O11 C11 Ru1 176.3(5)
O12 C12 Ru1 177.0(6)
O13 C13 Ru1 178.0(6)
O14 C14 Ru1 177.4(5)
O21 C21 Ru2 177.3(6)
O22 C22 Ru2 178.1(6)
O23 C23 Ru2 179.0(6)
O24 C24 Ru2 177.3(5)
C26 C25 C30 118.5(5)
C26 C25 Sn1 120.6(4)
C30 C25 Sn1 120.9(4)
C25 C26 C27 119.9(7)
C28 C27 C26 119.9(7)
C29 C28 C27 120.8(7)
C28 C29 C30 120.3(7)
C25 C30 C29 120.7(7)
C32 C31 C36 117.6(5)
C32 C31 Sn1 124.0(4)
C36 C31 Sn1 118.4(4)
C31 C32 C33 120.6(6)
C34 C33 C32 121.1(7)
C33 C34 C35 119.6(6)
C34 C35 C36 119.8(6)
C31 C36 C35 121.3(6)

loop_
_geom_bond_atom_site_label_1
_geom_bond_atom_site_label_2
_geom_bond_distance
Ru1 C13 1.895(6)
Ru1 C14 1.939(6)
Ru1 C11 1.943(6)
Ru1 C12 1.974(6)
Ru1 Sn1 2.6595(5)
Ru1 Ru2 3.0035(6)
Ru2 C23 1.901(6)
Ru2 C21 1.942(7)
Ru2 C24 1.946(6)
Ru2 C22 1.954(6)
Ru2 Sn1 2.6655(5)
Sn1 C25 2.149(5)
Sn1 C31 2.151(5)
O11 C11 1.125(7)
O12 C12 1.119(7)
O13 C13 1.133(7)
O14 C14 1.131(7)
O21 C21 1.126(7)
O22 C22 1.121(7)
O23 C23 1.139(7)
O24 C24 1.125(7)
C25 C26 1.379(8)
C25 C30 1.385(8)
C26 C27 1.407(9)
C27 C28 1.359(12)
C28 C29 1.346(11)
C29 C30 1.387(8)
C31 C32 1.375(8)
C31 C36 1.376(7)
C32 C33 1.381(9)
C33 C34 1.349(10)
C34 C35 1.362(10)
C35 C36 1.387(9)
